data_7244648
loop_
_publ_author_name
'Blasco, Daniel'
'Rodr\'iguez-Castillo, Mar\'ia'
'Olmos, M. Elena'
'Monge, Miguel'
'L\'opez-de-Luzuriaga, Jos\'e M.'

_publ_section_title
;
 Spontaneous in situ generation of photoemissive aurophilic oligomers in
 water solution based on the 2-thiocytosine ligand
;
_journal_issue 14
_journal_name_full 'RSC Advances'
_journal_page_first 8466
_journal_page_last 8473
_journal_paper_doi 10.1039/D2RA00368F
_journal_volume 12
_journal_year 2022
_chemical_formula_moiety 'C12 H22 AU2 F3 O2 P2 S, 0.25(H2 O)'
_chemical_formula_sum 'C12 H22.5 Au2 F3 N3 O2.25 P2 S'
_chemical_formula_weight 789.76
_space_group_IT_number 14
_space_group_name_Hall '-P 2ybc'
_space_group_name_H-M_alt 'P 1 21/c 1'
_symmetry_cell_setting monoclinic
_symmetry_Int_Tables_number 14
_symmetry_space_group_name_Hall '-P 2ybc'
_symmetry_space_group_name_H-M 'P 1 21/c 1'
_atom_sites_solution_hydrogens mixed
_audit_conform_dict_location ftp://ftp.iucr.org/pub/cif_core.dic
_audit_conform_dict_name cif_core.dic
_audit_conform_dict_version 2.4.3
_audit_creation_date 2021-11-09T17:44:00-00:00
_audit_creation_method 'WinGX routine CIF_UPDATE'
_audit_update_record
;
2021-11-22 deposited with the CCDC.	2022-03-08 downloaded from the CCDC.
;
_cell_angle_alpha 90
_cell_angle_beta 93.051(4)
_cell_angle_gamma 90
_cell_formula_units_Z 8
_cell_length_a 20.087(2)
_cell_length_b 17.9784(17)
_cell_length_c 12.3196(11)
_cell_measurement_reflns_used 9733
_cell_measurement_temperature 100(2)
_cell_measurement_theta_max 27.77
_cell_measurement_theta_min 2.95
_cell_measurement_wavelength 0.71073
_cell_volume 4442.7(7)
_computing_cell_refinement 'SAINT V8.40A (?, 2016)'
_computing_data_reduction 'SAINT V8.40A (?, 2016)'
_computing_molecular_graphics 'Ortep for Windows (Farrugia, 2012)'
_computing_publication_material 'WinGX publication routines (Farrugia, 2012)'
_computing_structure_refinement 'SHELXL-2018/3 (Sheldrick, 2018)'
_computing_structure_solution 'SHELXT 2014/5 (Sheldrick, 2014)'
_diffrn_ambient_temperature 100(2)
_diffrn_measured_fraction_theta_full 0.998
_diffrn_measured_fraction_theta_max 0.994
_diffrn_measurement_device_type 'Bruker APEX-II CCD'
_diffrn_measurement_method '\f and \w scans'
_diffrn_radiation_probe x-ray
_diffrn_radiation_type MoK\a
_diffrn_radiation_wavelength 0.71073
_diffrn_reflns_av_R_equivalents 0.1221
_diffrn_reflns_av_unetI/netI 0.0517
_diffrn_reflns_Laue_measured_fraction_full 0.998
_diffrn_reflns_Laue_measured_fraction_max 0.994
_diffrn_reflns_limit_h_max 26
_diffrn_reflns_limit_h_min -26
_diffrn_reflns_limit_k_max 23
_diffrn_reflns_limit_k_min -23
_diffrn_reflns_limit_l_max 16
_diffrn_reflns_limit_l_min -16
_diffrn_reflns_number 133062
_diffrn_reflns_point_group_measured_fraction_full 0.998
_diffrn_reflns_point_group_measured_fraction_max 0.994
_diffrn_reflns_theta_full 25.242
_diffrn_reflns_theta_max 27.961
_diffrn_reflns_theta_min 2.791
_diffrn_standards_number 0
_exptl_absorpt_coefficient_mu 13.468
_exptl_absorpt_correction_T_max 0.0294
_exptl_absorpt_correction_T_min 0.008
_exptl_absorpt_correction_type multi-scan
_exptl_absorpt_process_details
;
        SADABS-2016/2 (Bruker,2016) was used for absorption correction.
        wR2(int) was 0.1370 before and 0.0934 after correction.
        The Ratio of minimum to maximum transmission is 0.2721.
        The \l/2 correction factor is Not present.
;
_exptl_crystal_colour colourless
_exptl_crystal_density_diffrn 2.362
_exptl_crystal_density_method 'not measured'
_exptl_crystal_description \^A''plate'
_exptl_crystal_F_000 2916
_exptl_crystal_size_max 0.43
_exptl_crystal_size_mid 0.155
_exptl_crystal_size_min 0.014
_refine_diff_density_max 2.399
_refine_diff_density_min -1.092
_refine_diff_density_rms 0.251
_refine_ls_extinction_method none
_refine_ls_goodness_of_fit_ref 1.128
_refine_ls_hydrogen_treatment constr
_refine_ls_matrix_type full
_refine_ls_number_constraints 0
_refine_ls_number_parameters 463
_refine_ls_number_reflns 10624
_refine_ls_number_restraints 60
_refine_ls_restrained_S_all 1.127
_refine_ls_R_factor_all 0.0875
_refine_ls_R_factor_gt 0.0561
_refine_ls_shift/su_max 0.001
_refine_ls_shift/su_mean 0
_refine_ls_structure_factor_coef Fsqd
_refine_ls_weighting_details 'w=1/[\s^2^(Fo^2^)+(0.0496P)^2^+53.4193P] where P=(Fo^2^+2Fc^2^)/3'
_refine_ls_weighting_scheme calc
_refine_ls_wR_factor_gt 0.1249
_refine_ls_wR_factor_ref 0.1424
_reflns_Friedel_coverage 0
_reflns_number_gt 7699
_reflns_number_total 10624
_reflns_threshold_expression 'I > 2\s(I)'
_cod_data_source_file d2ra00368f2.cif
_cod_data_source_block shelx_CCDC1
_cod_original_cell_volume 4442.6(7)
_cod_original_sg_symbol_H-M 'P 21/c'
_cod_original_formula_sum 'C12 H22.50 Au2 F3 N3 O2.25 P2 S'
_cod_database_code 7244648
_shelx_estimated_absorpt_t_min 0.068
_shelx_estimated_absorpt_t_max 0.834

loop_
_symmetry_equiv_pos_as_xyz
'x, y, z'
'-x, y+1/2, -z+1/2'
'-x, -y, -z'
'x, -y-1/2, z-1/2'

loop_
_atom_site_label
_atom_site_type_symbol
_atom_site_fract_x
_atom_site_fract_y
_atom_site_fract_z
_atom_site_U_iso_or_equiv
_atom_site_adp_type
_atom_site_occupancy
_atom_site_site_symmetry_order
_atom_site_calc_flag
_atom_site_refinement_flags_posn
_atom_site_refinement_flags_adp
_atom_site_refinement_flags_occupancy
_atom_site_disorder_assembly
_atom_site_disorder_group
Au1 Au 0.00358(3) 0.15266(3) 1.05729(4) 0.04039(12) Uani 1 1 d . . . . .
Au2 Au -0.09638(2) 0.24695(3) 0.66187(4) 0.03867(12) Uani 1 1 d . . . . .
P1 P 0.04828(17) 0.08830(18) 1.2000(2) 0.0401(7) Uani 1 1 d . . . . .
P2 P -0.18881(18) 0.3117(2) 0.6171(3) 0.0454(8) Uani 1 1 d . . . . .
S1 S -0.03994(18) 0.21547(19) 0.9039(2) 0.0448(7) Uani 1 1 d . . . . .
C1 C 0.0098(6) 0.1795(6) 0.8081(8) 0.033(2) Uani 1 1 d . U . . .
N1 N -0.0103(6) 0.1853(6) 0.7022(7) 0.040(2) Uani 1 1 d . U . . .
C2 C 0.0248(7) 0.1531(7) 0.6262(10) 0.042(3) Uani 1 1 d . U . . .
H2 H 0.008406 0.154461 0.552509 0.051 Uiso 1 1 calc R U . . .
C3 C 0.0846(7) 0.1180(7) 0.6525(10) 0.045(3) Uani 1 1 d . U . . .
H3 H 0.109933 0.095763 0.598237 0.054 Uiso 1 1 calc R U . . .
C4 C 0.1068(7) 0.1165(6) 0.7634(11) 0.042(2) Uani 1 1 d . U . . .
N2 N 0.0691(5) 0.1465(5) 0.8390(8) 0.040(2) Uani 1 1 d . U . . .
N3 N 0.1641(5) 0.0862(6) 0.7979(9) 0.046(2) Uani 1 1 d . U . . .
H3A H 0.176074 0.086362 0.867632 0.056 Uiso 1 1 calc R U . . .
H3B H 0.190307 0.065964 0.751036 0.056 Uiso 1 1 calc R U . . .
C5 C 0.0806(8) -0.0006(8) 1.1649(12) 0.055(3) Uani 1 1 d . . . . .
H5A H 0.046699 -0.02796 1.12087 0.083 Uiso 1 1 calc R U . . .
H5B H 0.092396 -0.028627 1.231315 0.083 Uiso 1 1 calc R U . . .
H5C H 0.120343 0.006172 1.123174 0.083 Uiso 1 1 calc R U . . .
C6 C 0.1165(8) 0.1370(8) 1.2687(11) 0.053(3) Uani 1 1 d . . . . .
H6A H 0.151585 0.1458 1.217916 0.08 Uiso 1 1 calc R U . . .
H6B H 0.134427 0.106968 1.329928 0.08 Uiso 1 1 calc R U . . .
H6C H 0.100671 0.184738 1.295802 0.08 Uiso 1 1 calc R U . . .
C7 C -0.0073(7) 0.0684(8) 1.3055(10) 0.048(3) Uani 1 1 d . . . . .
H7A H -0.019936 0.114974 1.340354 0.072 Uiso 1 1 calc R U . . .
H7B H 0.015056 0.035764 1.359728 0.072 Uiso 1 1 calc R U . . .
H7C H -0.047308 0.043722 1.274129 0.072 Uiso 1 1 calc R U . . .
C8 C -0.2192(11) 0.3038(15) 0.4785(14) 0.104(8) Uani 1 1 d . . . . .
H8A H -0.182648 0.313158 0.430578 0.155 Uiso 1 1 calc R U . . .
H8B H -0.254722 0.340244 0.463587 0.155 Uiso 1 1 calc R U . . .
H8C H -0.236722 0.253525 0.465258 0.155 Uiso 1 1 calc R U . . .
C9 C -0.2585(7) 0.2873(10) 0.6956(18) 0.079(6) Uani 1 1 d . . . . .
H9A H -0.262747 0.233065 0.698352 0.119 Uiso 1 1 calc R U . . .
H9B H -0.299329 0.308776 0.66172 0.119 Uiso 1 1 calc R U . . .
H9C H -0.251312 0.306847 0.769591 0.119 Uiso 1 1 calc R U . . .
C10 C -0.1783(8) 0.4106(8) 0.6367(15) 0.064(4) Uani 1 1 d . . . . .
H10A H -0.168619 0.420978 0.713985 0.096 Uiso 1 1 calc R U . . .
H10B H -0.219251 0.436351 0.611739 0.096 Uiso 1 1 calc R U . . .
H10C H -0.141154 0.428066 0.594846 0.096 Uiso 1 1 calc R U . . .
Au3 Au 0.49259(3) 0.33350(3) 0.97525(4) 0.04167(13) Uani 1 1 d . . . . .
Au4 Au 0.38861(3) 0.27884(3) 0.56149(4) 0.04066(13) Uani 1 1 d . . . . .
P3 P 0.5379(2) 0.38900(19) 1.1258(3) 0.0474(8) Uani 1 1 d . . . . .
P4 P 0.29684(18) 0.22344(19) 0.4892(3) 0.0429(7) Uani 1 1 d . . . . .
S2 S 0.45193(17) 0.28675(19) 0.8088(2) 0.0444(7) Uani 1 1 d . . . . .
C11 C 0.4976(6) 0.3395(7) 0.7185(9) 0.037(2) Uani 1 1 d . U . . .
N4 N 0.4734(5) 0.3392(6) 0.6136(8) 0.041(2) Uani 1 1 d . U . . .
C12 C 0.5056(7) 0.3809(9) 0.5423(11) 0.052(3) Uani 1 1 d . U . . .
H12 H 0.488871 0.382596 0.468725 0.062 Uiso 1 1 calc R U . . .
C13 C 0.5616(7) 0.4208(8) 0.5721(11) 0.051(3) Uani 1 1 d . U . . .
H13 H 0.583474 0.450797 0.521418 0.061 Uiso 1 1 calc R U . . .
C14 C 0.5853(7) 0.4154(7) 0.6821(10) 0.042(2) Uani 1 1 d . U . . .
N5 N 0.5527(5) 0.3743(6) 0.7535(8) 0.040(2) Uani 1 1 d . U . . .
N6 N 0.6395(5) 0.4515(6) 0.7169(9) 0.046(2) Uani 1 1 d . U . . .
H6D H 0.653633 0.448395 0.785581 0.055 Uiso 1 1 calc R U . . .
H6E H 0.661529 0.478615 0.671388 0.055 Uiso 1 1 calc R U . . .
C15 C 0.5837(10) 0.4714(10) 1.0888(13) 0.079(6) Uani 1 1 d . . . . .
H15A H 0.616047 0.458052 1.035148 0.119 Uiso 1 1 calc R U . . .
H15B H 0.607317 0.491973 1.153646 0.119 Uiso 1 1 calc R U . . .
H15C H 0.552606 0.508545 1.057495 0.119 Uiso 1 1 calc R U . . .
C16 C 0.4793(9) 0.4202(9) 1.2215(12) 0.066(4) Uani 1 1 d . . . . .
H16A H 0.442455 0.446445 1.182698 0.099 Uiso 1 1 calc R U . . .
H16B H 0.501716 0.45399 1.274119 0.099 Uiso 1 1 calc R U . . .
H16C H 0.461808 0.37727 1.259815 0.099 Uiso 1 1 calc R U . . .
C17 C 0.5986(9) 0.3340(9) 1.2042(14) 0.070(5) Uani 1 1 d . . . . .
H17A H 0.576085 0.292318 1.238134 0.105 Uiso 1 1 calc R U . . .
H17B H 0.620564 0.365096 1.260707 0.105 Uiso 1 1 calc R U . . .
H17C H 0.631904 0.314776 1.15614 0.105 Uiso 1 1 calc R U . . .
C18 C 0.2746(7) 0.2614(8) 0.3565(10) 0.049(3) Uani 1 1 d . . . . .
H18A H 0.259095 0.312732 0.364152 0.074 Uiso 1 1 calc R U . . .
H18B H 0.239011 0.231362 0.321123 0.074 Uiso 1 1 calc R U . . .
H18C H 0.313713 0.26078 0.312158 0.074 Uiso 1 1 calc R U . . .
C19 C 0.3061(8) 0.1243(8) 0.4707(12) 0.058(4) Uani 1 1 d . . . . .
H19A H 0.346485 0.114401 0.4319 0.087 Uiso 1 1 calc R U . . .
H19B H 0.267184 0.104891 0.428423 0.087 Uiso 1 1 calc R U . . .
H19C H 0.309588 0.09981 0.541889 0.087 Uiso 1 1 calc R U . . .
C20 C 0.2231(8) 0.2330(9) 0.5636(11) 0.057(4) Uani 1 1 d . . . . .
H20A H 0.183804 0.22217 0.515658 0.086 Uiso 1 1 calc R U . . .
H20B H 0.220169 0.283967 0.591174 0.086 Uiso 1 1 calc R U . . .
H20C H 0.224968 0.198079 0.624807 0.086 Uiso 1 1 calc R U . . .
C21 C -0.2366(8) 0.4620(9) 0.9306(11) 0.054(3) Uani 1 1 d . U . . .
O1 O -0.2182(7) 0.5161(8) 0.8819(10) 0.081(4) Uani 1 1 d . U . . .
O2 O -0.2894(7) 0.4279(9) 0.9272(10) 0.093(5) Uani 1 1 d . U . . .
C22 C -0.1838(8) 0.4311(9) 1.0163(13) 0.059(3) Uani 1 1 d . U . . .
F1 F -0.1445(8) 0.4838(8) 1.0557(11) 0.126(5) Uani 1 1 d . U . . .
F2 F -0.1460(7) 0.3812(8) 0.9688(10) 0.109(4) Uani 1 1 d . U . . .
F3 F -0.2096(6) 0.3974(7) 1.0995(8) 0.091(3) Uani 1 1 d . U . . .
C23 C -0.2708(8) -0.0530(8) 0.9747(11) 0.054(3) Uani 1 1 d . U . . .
O3 O -0.3045(5) -0.0379(7) 1.0501(8) 0.066(3) Uani 1 1 d . U . . .
O4 O -0.2133(5) -0.0807(6) 0.9762(8) 0.059(3) Uani 1 1 d . U . . .
C24 C -0.2983(9) -0.0319(10) 0.8625(13) 0.067(3) Uani 1 1 d . U . . .
F4 F -0.2718(6) 0.0280(7) 0.8233(8) 0.0890(18) Uani 1 1 d . U . . .
F5 F -0.3641(6) -0.0210(7) 0.8539(8) 0.0890(18) Uani 1 1 d . U . . .
F6 F -0.2900(6) -0.0859(7) 0.7879(8) 0.0890(18) Uani 1 1 d . U . . .
O5 O -0.3489(9) 0.2044(11) 0.4377(15) 0.048(4) Uani 0.5 1 d G . P . .
H5D H -0.34047 0.195818 0.506586 0.072 Uiso 0.5 1 d G U P . .
H5E H -0.341361 0.250998 0.423983 0.072 Uiso 0.5 1 d G U P . .

loop_
_atom_site_aniso_label
_atom_site_aniso_U_11
_atom_site_aniso_U_22
_atom_site_aniso_U_33
_atom_site_aniso_U_23
_atom_site_aniso_U_13
_atom_site_aniso_U_12
Au1 0.0495(3) 0.0411(2) 0.0305(2) 0.00079(17) 0.00120(19) 0.0031(2)
Au2 0.0415(3) 0.0427(2) 0.0316(2) 0.00280(17) 0.00010(17) 0.00162(19)
P1 0.0460(19) 0.0411(17) 0.0326(15) 0.0011(12) -0.0021(13) 0.0004(14)
P2 0.0466(19) 0.0495(19) 0.0396(17) 0.0017(14) -0.0009(14) 0.0047(15)
S1 0.056(2) 0.0472(17) 0.0314(14) 0.0004(12) 0.0022(13) 0.0119(15)
C1 0.040(6) 0.030(5) 0.027(4) 0.001(4) -0.003(4) -0.005(4)
N1 0.054(6) 0.040(5) 0.026(4) 0.004(4) 0.002(4) 0.005(4)
C2 0.057(7) 0.039(6) 0.032(5) 0.006(4) 0.005(5) 0.002(5)
C3 0.044(7) 0.051(7) 0.039(5) -0.006(5) -0.006(5) 0.002(5)
C4 0.049(6) 0.029(6) 0.048(6) 0.003(5) -0.004(5) 0.004(5)
N2 0.044(5) 0.035(5) 0.040(5) 0.002(4) -0.005(4) 0.004(4)
N3 0.037(5) 0.060(7) 0.042(6) -0.004(5) 0.000(4) 0.005(5)
C5 0.068(10) 0.047(8) 0.051(8) -0.003(6) 0.000(7) 0.002(7)
C6 0.068(10) 0.051(8) 0.040(7) 0.002(6) -0.005(6) -0.005(7)
C7 0.038(7) 0.069(9) 0.038(6) 0.011(6) 0.004(5) -0.008(6)
C8 0.092(15) 0.17(2) 0.049(10) -0.014(12) -0.029(10) 0.043(15)
C9 0.033(8) 0.071(11) 0.134(18) 0.027(11) 0.010(9) 0.006(7)
C10 0.053(9) 0.056(9) 0.084(11) 0.013(8) 0.009(8) 0.014(7)
Au3 0.0503(3) 0.0414(2) 0.0330(2) -0.00134(18) -0.00111(19) -0.0049(2)
Au4 0.0462(3) 0.0436(3) 0.0318(2) -0.00532(18) -0.00104(18) -0.0041(2)
P3 0.066(2) 0.0376(17) 0.0371(16) 0.0008(13) -0.0075(15) -0.0049(15)
P4 0.050(2) 0.0447(17) 0.0334(15) -0.0043(13) -0.0002(13) -0.0064(14)
S2 0.0503(19) 0.0492(18) 0.0336(14) -0.0034(12) 0.0010(13) -0.0128(14)
C11 0.037(6) 0.039(6) 0.035(5) -0.010(4) 0.002(4) 0.000(4)
N4 0.045(6) 0.042(5) 0.037(5) 0.000(4) -0.001(4) -0.005(4)
C12 0.046(8) 0.071(9) 0.038(6) 0.009(6) -0.001(5) -0.014(6)
C13 0.056(8) 0.057(8) 0.039(5) 0.004(5) 0.003(5) -0.017(6)
C14 0.044(6) 0.045(7) 0.037(5) -0.010(5) 0.010(4) 0.000(5)
N5 0.041(5) 0.042(5) 0.036(5) -0.005(4) 0.003(4) -0.009(4)
N6 0.037(6) 0.056(7) 0.045(6) -0.001(5) 0.002(4) -0.002(4)
C15 0.110(15) 0.070(11) 0.052(9) 0.021(8) -0.039(9) -0.046(10)
C16 0.092(13) 0.065(10) 0.040(8) -0.012(7) 0.000(8) 0.004(9)
C17 0.082(12) 0.052(9) 0.071(10) 0.003(7) -0.041(9) -0.006(8)
C18 0.048(8) 0.062(8) 0.037(6) 0.004(6) -0.005(6) -0.007(6)
C19 0.071(10) 0.045(8) 0.056(9) -0.010(6) -0.013(7) -0.006(7)
C20 0.063(9) 0.079(10) 0.031(6) -0.007(6) 0.015(6) -0.025(8)
C21 0.060(7) 0.066(8) 0.036(6) -0.005(5) 0.009(5) -0.003(5)
O1 0.088(9) 0.086(8) 0.071(8) 0.026(6) 0.017(7) -0.002(6)
O2 0.076(8) 0.138(12) 0.064(8) 0.013(8) -0.022(6) -0.039(8)
C22 0.064(8) 0.061(8) 0.051(8) -0.002(5) -0.001(5) -0.003(6)
F1 0.154(12) 0.118(9) 0.099(9) 0.005(7) -0.068(8) -0.045(8)
F2 0.119(10) 0.118(9) 0.091(8) 0.017(6) 0.025(7) 0.055(8)
F3 0.113(9) 0.111(8) 0.050(5) 0.023(5) 0.017(5) 0.020(6)
C23 0.064(8) 0.053(8) 0.043(5) -0.006(5) -0.006(5) 0.011(6)
O3 0.059(6) 0.093(8) 0.044(5) -0.013(5) -0.006(4) 0.017(6)
O4 0.061(6) 0.077(7) 0.038(5) -0.005(5) 0.000(4) 0.017(5)
C24 0.072(8) 0.071(9) 0.055(6) 0.009(6) -0.023(7) -0.004(7)
F4 0.088(4) 0.114(5) 0.063(3) 0.016(3) -0.016(3) 0.002(4)
F5 0.088(4) 0.114(5) 0.063(3) 0.016(3) -0.016(3) 0.002(4)
F6 0.088(4) 0.114(5) 0.063(3) 0.016(3) -0.016(3) 0.002(4)
O5 0.041(10) 0.054(11) 0.050(10) 0.003(8) 0.013(8) -0.004(9)

loop_
_atom_type_symbol
_atom_type_description
_atom_type_scat_dispersion_real
_atom_type_scat_dispersion_imag
_atom_type_scat_source
C C 0.0033 0.0016 'International Tables Vol C Tables 4.2.6.8 and 6.1.1.4'
H H 0 0 'International Tables Vol C Tables 4.2.6.8 and 6.1.1.4'
Au Au -2.0133 8.8022 'International Tables Vol C Tables 4.2.6.8 and 6.1.1.4'
F F 0.0171 0.0103 'International Tables Vol C Tables 4.2.6.8 and 6.1.1.4'
N N 0.0061 0.0033 'International Tables Vol C Tables 4.2.6.8 and 6.1.1.4'
O O 0.0106 0.006 'International Tables Vol C Tables 4.2.6.8 and 6.1.1.4'
P P 0.1023 0.0942 'International Tables Vol C Tables 4.2.6.8 and 6.1.1.4'
S S 0.1246 0.1234 'International Tables Vol C Tables 4.2.6.8 and 6.1.1.4'

loop_
_geom_angle_atom_site_label_1
_geom_angle_atom_site_label_2
_geom_angle_atom_site_label_3
_geom_angle
_geom_angle_site_symmetry_1
_geom_angle_site_symmetry_3
_geom_angle_publ_flag
P1 Au1 S1 177.19(12) . . ?
P1 Au1 Au2 102.67(9) . 4_566 ?
S1 Au1 Au2 80.10(8) . 4_566 ?
N1 Au2 P2 179.2(3) . . ?
N1 Au2 Au1 81.9(3) . 4_565 ?
P2 Au2 Au1 98.35(10) . 4_565 ?
C5 P1 C7 104.2(7) . . ?
C5 P1 C6 105.8(7) . . ?
C7 P1 C6 104.1(7) . . ?
C5 P1 Au1 113.9(5) . . ?
C7 P1 Au1 115.5(5) . . ?
C6 P1 Au1 112.3(5) . . ?
C8 P2 C9 105.0(11) . . ?
C8 P2 C10 103.7(11) . . ?
C9 P2 C10 104.9(9) . . ?
C8 P2 Au2 115.5(7) . . ?
C9 P2 Au2 113.6(6) . . ?
C10 P2 Au2 112.9(5) . . ?
C1 S1 Au1 99.7(4) . . ?
N1 C1 N2 121.0(10) . . ?
N1 C1 S1 118.8(9) . . ?
N2 C1 S1 120.2(8) . . ?
C2 N1 C1 120.1(11) . . ?
C2 N1 Au2 121.7(8) . . ?
C1 N1 Au2 118.2(8) . . ?
N1 C2 C3 121.4(12) . . ?
N1 C2 H2 119.3 . . ?
C3 C2 H2 119.3 . . ?
C2 C3 C4 117.4(12) . . ?
C2 C3 H3 121.3 . . ?
C4 C3 H3 121.3 . . ?
N3 C4 N2 117.1(11) . . ?
N3 C4 C3 122.8(12) . . ?
N2 C4 C3 120.1(12) . . ?
C4 N2 C1 119.7(10) . . ?
C4 N3 H3A 120 . . ?
C4 N3 H3B 120 . . ?
H3A N3 H3B 120 . . ?
P1 C5 H5A 109.5 . . ?
P1 C5 H5B 109.5 . . ?
H5A C5 H5B 109.5 . . ?
P1 C5 H5C 109.5 . . ?
H5A C5 H5C 109.5 . . ?
H5B C5 H5C 109.5 . . ?
P1 C6 H6A 109.5 . . ?
P1 C6 H6B 109.5 . . ?
H6A C6 H6B 109.5 . . ?
P1 C6 H6C 109.5 . . ?
H6A C6 H6C 109.5 . . ?
H6B C6 H6C 109.5 . . ?
P1 C7 H7A 109.5 . . ?
P1 C7 H7B 109.5 . . ?
H7A C7 H7B 109.5 . . ?
P1 C7 H7C 109.5 . . ?
H7A C7 H7C 109.5 . . ?
H7B C7 H7C 109.5 . . ?
P2 C8 H8A 109.5 . . ?
P2 C8 H8B 109.5 . . ?
H8A C8 H8B 109.5 . . ?
P2 C8 H8C 109.5 . . ?
H8A C8 H8C 109.5 . . ?
H8B C8 H8C 109.5 . . ?
P2 C9 H9A 109.5 . . ?
P2 C9 H9B 109.5 . . ?
H9A C9 H9B 109.5 . . ?
P2 C9 H9C 109.5 . . ?
H9A C9 H9C 109.5 . . ?
H9B C9 H9C 109.5 . . ?
P2 C10 H10A 109.5 . . ?
P2 C10 H10B 109.5 . . ?
H10A C10 H10B 109.5 . . ?
P2 C10 H10C 109.5 . . ?
H10A C10 H10C 109.5 . . ?
H10B C10 H10C 109.5 . . ?
P3 Au3 S2 173.42(12) . . ?
P3 Au3 Au4 104.68(10) . 4_566 ?
S2 Au3 Au4 81.76(8) . 4_566 ?
N4 Au4 P4 173.3(3) . . ?
N4 Au4 Au3 83.8(3) . 4_565 ?
P4 Au4 Au3 97.35(9) . 4_565 ?
C16 P3 C17 105.4(9) . . ?
C16 P3 C15 105.6(9) . . ?
C17 P3 C15 104.1(8) . . ?
C16 P3 Au3 115.4(6) . . ?
C17 P3 Au3 115.3(5) . . ?
C15 P3 Au3 110.0(5) . . ?
C20 P4 C18 104.8(7) . . ?
C20 P4 C19 104.6(8) . . ?
C18 P4 C19 106.3(7) . . ?
C20 P4 Au4 116.1(5) . . ?
C18 P4 Au4 110.5(5) . . ?
C19 P4 Au4 113.6(5) . . ?
C11 S2 Au3 101.1(4) . . ?
N5 C11 N4 124.3(11) . . ?
N5 C11 S2 120.3(9) . . ?
N4 C11 S2 115.4(9) . . ?
C12 N4 C11 117.3(11) . . ?
C12 N4 Au4 120.0(9) . . ?
C11 N4 Au4 122.6(8) . . ?
N4 C12 C13 122.3(12) . . ?
N4 C12 H12 118.9 . . ?
C13 C12 H12 118.9 . . ?
C12 C13 C14 116.8(12) . . ?
C12 C13 H13 121.6 . . ?
C14 C13 H13 121.6 . . ?
N6 C14 N5 118.7(12) . . ?
N6 C14 C13 120.5(12) . . ?
N5 C14 C13 120.8(12) . . ?
C11 N5 C14 118.3(11) . . ?
C14 N6 H6D 120 . . ?
C14 N6 H6E 120 . . ?
H6D N6 H6E 120 . . ?
P3 C15 H15A 109.5 . . ?
P3 C15 H15B 109.5 . . ?
H15A C15 H15B 109.5 . . ?
P3 C15 H15C 109.5 . . ?
H15A C15 H15C 109.5 . . ?
H15B C15 H15C 109.5 . . ?
P3 C16 H16A 109.5 . . ?
P3 C16 H16B 109.5 . . ?
H16A C16 H16B 109.5 . . ?
P3 C16 H16C 109.5 . . ?
H16A C16 H16C 109.5 . . ?
H16B C16 H16C 109.5 . . ?
P3 C17 H17A 109.5 . . ?
P3 C17 H17B 109.5 . . ?
H17A C17 H17B 109.5 . . ?
P3 C17 H17C 109.5 . . ?
H17A C17 H17C 109.5 . . ?
H17B C17 H17C 109.5 . . ?
P4 C18 H18A 109.5 . . ?
P4 C18 H18B 109.5 . . ?
H18A C18 H18B 109.5 . . ?
P4 C18 H18C 109.5 . . ?
H18A C18 H18C 109.5 . . ?
H18B C18 H18C 109.5 . . ?
P4 C19 H19A 109.5 . . ?
P4 C19 H19B 109.5 . . ?
H19A C19 H19B 109.5 . . ?
P4 C19 H19C 109.5 . . ?
H19A C19 H19C 109.5 . . ?
H19B C19 H19C 109.5 . . ?
P4 C20 H20A 109.5 . . ?
P4 C20 H20B 109.5 . . ?
H20A C20 H20B 109.5 . . ?
P4 C20 H20C 109.5 . . ?
H20A C20 H20C 109.5 . . ?
H20B C20 H20C 109.5 . . ?
O1 C21 O2 132.2(17) . . ?
O1 C21 C22 114.0(15) . . ?
O2 C21 C22 113.7(14) . . ?
F1 C22 F3 107.3(14) . . ?
F1 C22 F2 107.7(16) . . ?
F3 C22 F2 106.7(14) . . ?
F1 C22 C21 111.7(14) . . ?
F3 C22 C21 114.1(14) . . ?
F2 C22 C21 109.0(13) . . ?
O3 C23 O4 129.0(14) . . ?
O3 C23 C24 117.0(14) . . ?
O4 C23 C24 113.8(14) . . ?
F4 C24 F5 105.8(14) . . ?
F4 C24 F6 105.9(15) . . ?
F5 C24 F6 102.1(13) . . ?
F4 C24 C23 114.1(14) . . ?
F5 C24 C23 114.9(15) . . ?
F6 C24 C23 112.9(14) . . ?
H5D O5 H5E 109.5 . . ?

loop_
_geom_bond_atom_site_label_1
_geom_bond_atom_site_label_2
_geom_bond_distance
_geom_bond_site_symmetry_2
_geom_bond_publ_flag
Au1 P1 2.251(3) . ?
Au1 S1 2.331(3) . ?
Au1 Au2 3.0371(7) 4_566 ?
Au2 N1 2.091(11) . ?
Au2 P2 2.235(4) . ?
P1 C5 1.786(14) . ?
P1 C7 1.794(13) . ?
P1 C6 1.799(15) . ?
P2 C8 1.789(17) . ?
P2 C9 1.797(17) . ?
P2 C10 1.805(16) . ?
S1 C1 1.714(12) . ?
C1 N1 1.349(14) . ?
C1 N2 1.366(15) . ?
N1 C2 1.334(16) . ?
C2 C3 1.380(18) . ?
C2 H2 0.95 . ?
C3 C4 1.414(17) . ?
C3 H3 0.95 . ?
C4 N3 1.324(16) . ?
C4 N2 1.345(17) . ?
N3 H3A 0.88 . ?
N3 H3B 0.88 . ?
C5 H5A 0.98 . ?
C5 H5B 0.98 . ?
C5 H5C 0.98 . ?
C6 H6A 0.98 . ?
C6 H6B 0.98 . ?
C6 H6C 0.98 . ?
C7 H7A 0.98 . ?
C7 H7B 0.98 . ?
C7 H7C 0.98 . ?
C8 H8A 0.98 . ?
C8 H8B 0.98 . ?
C8 H8C 0.98 . ?
C9 H9A 0.98 . ?
C9 H9B 0.98 . ?
C9 H9C 0.98 . ?
C10 H10A 0.98 . ?
C10 H10B 0.98 . ?
C10 H10C 0.98 . ?
Au3 P3 2.254(3) . ?
Au3 S2 2.324(3) . ?
Au3 Au4 3.1316(7) 4_566 ?
Au4 N4 2.091(10) . ?
Au4 P4 2.238(3) . ?
P3 C16 1.799(16) . ?
P3 C17 1.809(15) . ?
P3 C15 1.815(15) . ?
P4 C20 1.792(14) . ?
P4 C18 1.805(13) . ?
P4 C19 1.808(14) . ?
S2 C11 1.757(13) . ?
C11 N5 1.324(15) . ?
C11 N4 1.357(15) . ?
N4 C12 1.346(16) . ?
C12 C13 1.368(19) . ?
C12 H12 0.95 . ?
C13 C14 1.416(18) . ?
C13 H13 0.95 . ?
C14 N6 1.318(16) . ?
C14 N5 1.345(16) . ?
N6 H6D 0.88 . ?
N6 H6E 0.88 . ?
C15 H15A 0.98 . ?
C15 H15B 0.98 . ?
C15 H15C 0.98 . ?
C16 H16A 0.98 . ?
C16 H16B 0.98 . ?
C16 H16C 0.98 . ?
C17 H17A 0.98 . ?
C17 H17B 0.98 . ?
C17 H17C 0.98 . ?
C18 H18A 0.98 . ?
C18 H18B 0.98 . ?
C18 H18C 0.98 . ?
C19 H19A 0.98 . ?
C19 H19B 0.98 . ?
C19 H19C 0.98 . ?
C20 H20A 0.98 . ?
C20 H20B 0.98 . ?
C20 H20C 0.98 . ?
C21 O1 1.211(18) . ?
C21 O2 1.224(19) . ?
C21 C22 1.56(2) . ?
C22 F1 1.309(19) . ?
C22 F3 1.321(18) . ?
C22 F2 1.331(19) . ?
C23 O3 1.208(18) . ?
C23 O4 1.257(18) . ?
C23 C24 1.51(2) . ?
C24 F4 1.30(2) . ?
C24 F5 1.33(2) . ?
C24 F6 1.35(2) . ?
O5 H5D 0.8701 . ?
O5 H5E 0.8699 . ?

loop_
_geom_hbond_atom_site_label_D
_geom_hbond_atom_site_label_H
_geom_hbond_atom_site_label_A
_geom_hbond_distance_DH
_geom_hbond_distance_HA
_geom_hbond_distance_DA
_geom_hbond_angle_DHA
_geom_hbond_site_symmetry_A
_geom_hbond_publ_flag
C3 H3 O1 0.95 2.6 3.295(19) 129.9 2_546 yes
N3 H3A O4 0.88 2.03 2.905(14) 173.4 3_557 yes
N3 H3B O1 0.88 1.97 2.816(16) 159.7 2_546 yes
C5 H5C O4 0.98 2.65 3.57(2) 156.7 3_557 yes
C6 H6B F1 0.98 2.63 3.529(19) 153.1 2_547 yes
C8 H8A S1 0.98 2.95 3.78(2) 143.1 4_565 yes
C8 H8C O5 0.98 2.43 3.18(3) 133 . yes
C10 H10B O3 0.98 2.59 3.539(19) 163.1 4_565 yes
N6 H6D O2 0.88 2.07 2.922(16) 163.4 1_655 yes
N6 H6E O3 0.88 1.99 2.855(16) 168.9 4_665 yes
C15 H15A O2 0.98 2.44 3.41(3) 170.2 1_655 yes
C15 H15B F5 0.98 2.56 3.493(18) 159.7 4_666 yes
C16 H16C S2 0.98 3.02 3.920(18) 153.5 4_566 yes
C18 H18C S2 0.98 2.91 3.742(15) 143.7 4_565 yes
C19 H19C O1 0.98 2.59 3.25(2) 124.5 2_546 yes
C20 H20B O4 0.98 2.57 3.39(2) 140.9 2_556 yes

loop_
_geom_torsion_atom_site_label_1
_geom_torsion_atom_site_label_2
_geom_torsion_atom_site_label_3
_geom_torsion_atom_site_label_4
_geom_torsion
_geom_torsion_site_symmetry_1
_geom_torsion_site_symmetry_2
_geom_torsion_site_symmetry_3
_geom_torsion_site_symmetry_4
_geom_torsion_publ_flag
Au1 S1 C1 N1 161.7(8) . . . . ?
Au1 S1 C1 N2 -19.2(10) . . . . ?
N2 C1 N1 C2 5.8(17) . . . . ?
S1 C1 N1 C2 -175.2(9) . . . . ?
N2 C1 N1 Au2 -173.2(8) . . . . ?
S1 C1 N1 Au2 5.8(12) . . . . ?
C1 N1 C2 C3 -4.7(19) . . . . ?
Au2 N1 C2 C3 174.3(10) . . . . ?
N1 C2 C3 C4 0.9(19) . . . . ?
C2 C3 C4 N3 -178.1(12) . . . . ?
C2 C3 C4 N2 2.0(19) . . . . ?
N3 C4 N2 C1 179.2(11) . . . . ?
C3 C4 N2 C1 -0.9(18) . . . . ?
N1 C1 N2 C4 -2.9(17) . . . . ?
S1 C1 N2 C4 178.0(9) . . . . ?
Au3 S2 C11 N5 18.3(11) . . . . ?
Au3 S2 C11 N4 -163.7(8) . . . . ?
N5 C11 N4 C12 -4.3(19) . . . . ?
S2 C11 N4 C12 177.9(10) . . . . ?
N5 C11 N4 Au4 176.9(9) . . . . ?
S2 C11 N4 Au4 -1.0(13) . . . . ?
C11 N4 C12 C13 2(2) . . . . ?
Au4 N4 C12 C13 -179.4(12) . . . . ?
N4 C12 C13 C14 1(2) . . . . ?
C12 C13 C14 N6 179.1(14) . . . . ?
C12 C13 C14 N5 -2(2) . . . . ?
N4 C11 N5 C14 3.7(19) . . . . ?
S2 C11 N5 C14 -178.6(9) . . . . ?
N6 C14 N5 C11 178.6(11) . . . . ?
C13 C14 N5 C11 -0.4(18) . . . . ?
O1 C21 C22 F1 29(2) . . . . ?
O2 C21 C22 F1 -149.1(17) . . . . ?
O1 C21 C22 F3 151.1(15) . . . . ?
O2 C21 C22 F3 -27(2) . . . . ?
O1 C21 C22 F2 -89.7(17) . . . . ?
O2 C21 C22 F2 92.1(18) . . . . ?
O3 C23 C24 F4 102(2) . . . . ?
O4 C23 C24 F4 -74(2) . . . . ?
O3 C23 C24 F5 -20(2) . . . . ?
O4 C23 C24 F5 163.2(15) . . . . ?
O3 C23 C24 F6 -137.0(16) . . . . ?
O4 C23 C24 F6 47(2) . . . . ?
